data_7002626
loop_
_publ_author_name
'Shekar, Sukesh'
'Taylor, Mamie M.'
'Twamley, Brendan'
'Wehmschulte, Rudolf J.'

_publ_section_title
;
 Synthesis of aryloxyaluminium hydrides and their conversion into
 aryloxyalumoxanes (ArOAlO)n
;
_journal_issue 42
_journal_name_full 'Dalton Transactions'
_journal_page_first 9322
_journal_paper_doi 10.1039/b913607j
_journal_year 2009
_chemical_formula_moiety 'C36 H50 O, C2 H6 O S'
_chemical_formula_sum 'C38 H56 O2 S'
_chemical_formula_weight 576.89
_chemical_name_common 'Bert*OH + DMSO'
_chemical_name_systematic
;
?
;
_space_group_IT_number 14
_symmetry_cell_setting monoclinic
_symmetry_space_group_name_Hall '-P 2ybc'
_symmetry_space_group_name_H-M 'P 1 21/c 1'
_atom_sites_solution_hydrogens geom
_atom_sites_solution_primary direct
_atom_sites_solution_secondary difmap
_audit_creation_method SHELXL-97
_cell_angle_alpha 90.00
_cell_angle_beta 106.505(1)
_cell_angle_gamma 90.00
_cell_formula_units_Z 4
_cell_length_a 12.7515(5)
_cell_length_b 16.8969(6)
_cell_length_c 16.9967(6)
_cell_measurement_reflns_used 8760
_cell_measurement_temperature 90(2)
_cell_measurement_theta_max 30.01
_cell_measurement_theta_min 2.41
_cell_volume 3511.2(2)
_computing_cell_refinement 'Bruker, 2006; SAINT+ v. 7.23a'
_computing_data_collection 'Bruker, 2006; SMART v. 5.632'
_computing_data_reduction 'Bruker, 2006; SAINT+ v. 7.23a'
_computing_molecular_graphics 'Bruker, 2003; XP, SHELXTL v. 6.14'
_computing_publication_material 'Bruker, 2001; XCIF, SHELXTL, v. 6.14'
_computing_structure_refinement 'Bruker, 2003; XL,SHELXTL v. 6.14''
_computing_structure_solution 'Bruker, 2003; XS, SHELXTL v. 6.14'
_diffrn_ambient_temperature 90(2)
_diffrn_detector_area_resol_mean 8.3
_diffrn_measured_fraction_theta_full 1.000
_diffrn_measured_fraction_theta_max 1.000
_diffrn_measurement_device_type 'Bruker/Siemens SMART APEX'
_diffrn_measurement_method '\w scans'
_diffrn_radiation_monochromator graphite
_diffrn_radiation_source 'normal-focus sealed tube'
_diffrn_radiation_type MoK\a
_diffrn_radiation_wavelength 0.71073
_diffrn_reflns_av_R_equivalents 0.0210
_diffrn_reflns_av_sigmaI/netI 0.0134
_diffrn_reflns_limit_h_max 15
_diffrn_reflns_limit_h_min -15
_diffrn_reflns_limit_k_max 20
_diffrn_reflns_limit_k_min -20
_diffrn_reflns_limit_l_max 20
_diffrn_reflns_limit_l_min -20
_diffrn_reflns_number 54056
_diffrn_reflns_theta_full 25.25
_diffrn_reflns_theta_max 25.25
_diffrn_reflns_theta_min 2.06
_exptl_absorpt_coefficient_mu 0.122
_exptl_absorpt_correction_T_max 0.982
_exptl_absorpt_correction_T_min 0.954
_exptl_absorpt_correction_type multi-scan
_exptl_absorpt_process_details 'SADABS-2004/1 ; Bruker, 2004'
_exptl_crystal_colour 'clear colorless'
_exptl_crystal_density_diffrn 1.091
_exptl_crystal_density_method 'not measured'
_exptl_crystal_description fragment
_exptl_crystal_F_000 1264
_exptl_crystal_size_max 0.39
_exptl_crystal_size_mid 0.28
_exptl_crystal_size_min 0.17
_refine_diff_density_max 0.352
_refine_diff_density_min -0.322
_refine_diff_density_rms 0.041
_refine_ls_extinction_method none
_refine_ls_goodness_of_fit_ref 1.038
_refine_ls_hydrogen_treatment constr
_refine_ls_matrix_type full
_refine_ls_number_parameters 396
_refine_ls_number_reflns 6371
_refine_ls_number_restraints 13
_refine_ls_restrained_S_all 1.040
_refine_ls_R_factor_all 0.0472
_refine_ls_R_factor_gt 0.0416
_refine_ls_shift/su_max 0.000
_refine_ls_shift/su_mean 0.000
_refine_ls_structure_factor_coef Fsqd
_refine_ls_weighting_details 'calc w=1/[\s^2^(Fo^2^)+(0.0520P)^2^+1.9775P] where P=(Fo^2^+2Fc^2^)/3'
_refine_ls_weighting_scheme calc
_refine_ls_wR_factor_gt 0.1048
_refine_ls_wR_factor_ref 0.1101
_reflns_number_gt 5653
_reflns_number_total 6371
_reflns_threshold_expression I>2\s(I)
_cod_data_source_file b913607j.txt
_cod_data_source_block bt1044
_cod_depositor_comments
;
The following automatic conversions were performed:
'_symmetry_cell_setting' value 'Monoclinic' changed to 'monoclinic'
according to '/home/saulius/struct/CIF-dictionaries/cif_core.dic'
dictionary named 'cif_core.dic' version 2.4.1 from 2010-06-29.

Automatic conversion script
Id: cif_fix_enum 1527 2010-12-29 10:47:43Z saulius 
;
_cod_original_sg_symbol_H-M P2(1)/c
_cod_database_code 7002626

loop_
_symmetry_equiv_pos_as_xyz
'x, y, z'
'-x, y+1/2, -z+1/2'
'-x, -y, -z'
'x, -y-1/2, z-1/2'

loop_
_atom_site_label
_atom_site_type_symbol
_atom_site_fract_x
_atom_site_fract_y
_atom_site_fract_z
_atom_site_U_iso_or_equiv
_atom_site_adp_type
_atom_site_occupancy
_atom_site_symmetry_multiplicity
_atom_site_calc_flag
_atom_site_refinement_flags
_atom_site_disorder_assembly
_atom_site_disorder_group
C1 C 0.14183(11) 0.29036(8) 0.19932(8) 0.0174(3) Uani 1 1 d . . .
C2 C 0.24273(11) 0.30090(8) 0.25838(8) 0.0171(3) Uani 1 1 d . . .
C3 C 0.26860(11) 0.25150(8) 0.32694(8) 0.0195(3) Uani 1 1 d . . .
H3 H 0.3357 0.2589 0.3684 0.023 Uiso 1 1 calc R . .
C4 C 0.19803(11) 0.19180(8) 0.33568(8) 0.0211(3) Uani 1 1 d . . .
H4 H 0.2167 0.1588 0.3829 0.025 Uiso 1 1 calc R . .
C5 C 0.10023(11) 0.18059(8) 0.27517(8) 0.0197(3) Uani 1 1 d . . .
H5 H 0.0529 0.1388 0.2805 0.024 Uiso 1 1 calc R . .
C6 C 0.07042(11) 0.22977(8) 0.20655(8) 0.0176(3) Uani 1 1 d . . .
C7 C -0.03714(11) 0.22042(8) 0.14258(8) 0.0182(3) Uani 1 1 d . A .
C8 C -0.13226(11) 0.25082(9) 0.15735(9) 0.0213(3) Uani 1 1 d D . .
C9 C -0.23201(11) 0.23995(9) 0.09831(9) 0.0234(3) Uani 1 1 d . A .
H9 H -0.2962 0.2613 0.1080 0.028 Uiso 1 1 calc R . .
C10 C -0.24138(11) 0.19915(9) 0.02574(9) 0.0222(3) Uani 1 1 d . . .
C11 C -0.14599(11) 0.17055(8) 0.01176(8) 0.0213(3) Uani 1 1 d . A .
H11 H -0.1506 0.1428 -0.0377 0.026 Uiso 1 1 calc R . .
C12 C -0.04359(11) 0.18150(8) 0.06833(8) 0.0192(3) Uani 1 1 d . . .
C13 C 0.31937(11) 0.36352(8) 0.24535(8) 0.0178(3) Uani 1 1 d . . .
C14 C 0.32630(11) 0.43731(8) 0.28498(8) 0.0201(3) Uani 1 1 d . . .
C15 C 0.39445(11) 0.49527(8) 0.26796(9) 0.0213(3) Uani 1 1 d . . .
H15 H 0.3992 0.5450 0.2948 0.026 Uiso 1 1 calc R . .
C16 C 0.45576(11) 0.48306(8) 0.21318(8) 0.0204(3) Uani 1 1 d . . .
C17 C 0.44839(11) 0.40950(8) 0.17535(8) 0.0209(3) Uani 1 1 d . . .
H17 H 0.4905 0.3998 0.1383 0.025 Uiso 1 1 calc R . .
C18 C 0.38113(11) 0.34948(8) 0.19002(8) 0.0189(3) Uani 1 1 d . . .
C19 C 0.37644(12) 0.27077(8) 0.14538(9) 0.0215(3) Uani 1 1 d . . .
H19 H 0.3289 0.2341 0.1663 0.026 Uiso 1 1 calc R . .
C20 C 0.32530(14) 0.28018(10) 0.05289(9) 0.0314(4) Uani 1 1 d . . .
H20A H 0.2527 0.3042 0.0425 0.047 Uiso 1 1 calc R . .
H20B H 0.3185 0.2281 0.0265 0.047 Uiso 1 1 calc R . .
H20C H 0.3719 0.3142 0.0304 0.047 Uiso 1 1 calc R . .
C21 C 0.48976(13) 0.23310(9) 0.16342(10) 0.0302(4) Uani 1 1 d . . .
H21A H 0.5377 0.2673 0.1424 0.045 Uiso 1 1 calc R . .
H21B H 0.4837 0.1813 0.1366 0.045 Uiso 1 1 calc R . .
H21C H 0.5206 0.2266 0.2228 0.045 Uiso 1 1 calc R . .
C22 C 0.52959(12) 0.54900(9) 0.19864(9) 0.0240(3) Uani 1 1 d . . .
H22 H 0.4899 0.6001 0.1981 0.029 Uiso 1 1 calc R . .
C23 C 0.55648(14) 0.54231(10) 0.11684(10) 0.0317(4) Uani 1 1 d . . .
H23A H 0.5945 0.5903 0.1076 0.048 Uiso 1 1 calc R . .
H23B H 0.4886 0.5361 0.0723 0.048 Uiso 1 1 calc R . .
H23C H 0.6036 0.4962 0.1181 0.048 Uiso 1 1 calc R . .
C24 C 0.63502(12) 0.55290(9) 0.26961(10) 0.0288(3) Uani 1 1 d . . .
H24A H 0.6767 0.5039 0.2712 0.043 Uiso 1 1 calc R . .
H24B H 0.6167 0.5593 0.3215 0.043 Uiso 1 1 calc R . .
H24C H 0.6791 0.5980 0.2615 0.043 Uiso 1 1 calc R . .
C25 C 0.26175(12) 0.45439(9) 0.34577(9) 0.0259(3) Uani 1 1 d . . .
H25 H 0.2108 0.4089 0.3436 0.031 Uiso 1 1 calc R . .
C26 C 0.19251(17) 0.52906(11) 0.32436(13) 0.0452(5) Uani 1 1 d . . .
H26A H 0.1495 0.5359 0.3634 0.068 Uiso 1 1 calc R . .
H26B H 0.1431 0.5243 0.2687 0.068 Uiso 1 1 calc R . .
H26C H 0.2404 0.5750 0.3272 0.068 Uiso 1 1 calc R . .
C27 C 0.33846(16) 0.45854(13) 0.43301(10) 0.0436(5) Uani 1 1 d . . .
H27A H 0.3802 0.4092 0.4458 0.065 Uiso 1 1 calc R . .
H27B H 0.2954 0.4661 0.4719 0.065 Uiso 1 1 calc R . .
H27C H 0.3890 0.5031 0.4373 0.065 Uiso 1 1 calc R . .
C28A C -0.12891(17) 0.29118(10) 0.23811(11) 0.0219(4) Uiso 0.861(3) 1 d PD A 1
H28A H -0.0504 0.2990 0.2693 0.026 Uiso 0.861(3) 1 calc PR A 1
C29A C -0.18341(17) 0.37270(12) 0.22457(13) 0.0369(5) Uiso 0.861(3) 1 d PD A 1
H29A H -0.1728 0.3991 0.2776 0.055 Uiso 0.861(3) 1 calc PR A 1
H29B H -0.2618 0.3665 0.1977 0.055 Uiso 0.861(3) 1 calc PR A 1
H29C H -0.1505 0.4047 0.1897 0.055 Uiso 0.861(3) 1 calc PR A 1
C30A C -0.18063(16) 0.23881(12) 0.28965(12) 0.0313(5) Uiso 0.861(3) 1 d PD A 1
H30A H -0.1462 0.1865 0.2959 0.047 Uiso 0.861(3) 1 calc PR A 1
H30B H -0.2591 0.2334 0.2624 0.047 Uiso 0.861(3) 1 calc PR A 1
H30C H -0.1700 0.2628 0.3438 0.047 Uiso 0.861(3) 1 calc PR A 1
C28B C -0.1252(10) 0.3094(5) 0.2287(6) 0.0219(4) Uiso 0.139(3) 1 d PD A 2
H28B H -0.0534 0.2966 0.2692 0.026 Uiso 0.139(3) 1 calc PR A 2
C29B C -0.1181(11) 0.3965(6) 0.2141(8) 0.0369(5) Uiso 0.139(3) 1 d PD A 2
H29D H -0.1045 0.4249 0.2663 0.055 Uiso 0.139(3) 1 calc PR A 2
H29E H -0.1870 0.4149 0.1763 0.055 Uiso 0.139(3) 1 calc PR A 2
H29F H -0.0580 0.4067 0.1901 0.055 Uiso 0.139(3) 1 calc PR A 2
C30B C -0.2093(9) 0.2837(7) 0.2719(7) 0.0313(5) Uiso 0.139(3) 1 d PD A 2
H30D H -0.1813 0.2952 0.3307 0.047 Uiso 0.139(3) 1 calc PR A 2
H30E H -0.2228 0.2268 0.2639 0.047 Uiso 0.139(3) 1 calc PR A 2
H30F H -0.2777 0.3127 0.2489 0.047 Uiso 0.139(3) 1 calc PR A 2
C31 C -0.35468(12) 0.18944(9) -0.03500(9) 0.0269(3) Uani 1 1 d . A .
H31 H -0.4052 0.1730 -0.0025 0.032 Uiso 1 1 calc R . .
C32 C -0.36250(13) 0.12680(10) -0.10008(10) 0.0331(4) Uani 1 1 d . . .
H32A H -0.4392 0.1198 -0.1317 0.050 Uiso 1 1 calc R A .
H32B H -0.3336 0.0766 -0.0738 0.050 Uiso 1 1 calc R . .
H32C H -0.3198 0.1434 -0.1369 0.050 Uiso 1 1 calc R . .
C33 C -0.39591(13) 0.26913(10) -0.07443(11) 0.0341(4) Uani 1 1 d . . .
H33A H -0.3453 0.2892 -0.1036 0.051 Uiso 1 1 calc R A .
H33B H -0.4002 0.3069 -0.0317 0.051 Uiso 1 1 calc R . .
H33C H -0.4686 0.2623 -0.1132 0.051 Uiso 1 1 calc R . .
C34 C 0.06000(11) 0.14943(9) 0.05206(9) 0.0226(3) Uani 1 1 d . A .
H34 H 0.1219 0.1839 0.0826 0.027 Uiso 1 1 calc R . .
C35 C 0.08386(13) 0.06572(9) 0.08709(10) 0.0305(4) Uani 1 1 d . . .
H35A H 0.0215 0.0313 0.0621 0.046 Uiso 1 1 calc R A .
H35B H 0.0960 0.0672 0.1466 0.046 Uiso 1 1 calc R . .
H35C H 0.1494 0.0451 0.0749 0.046 Uiso 1 1 calc R . .
C36 C 0.05728(13) 0.15195(10) -0.03864(9) 0.0278(3) Uani 1 1 d . . .
H36A H 0.1289 0.1364 -0.0442 0.042 Uiso 1 1 calc R A .
H36B H 0.0399 0.2058 -0.0598 0.042 Uiso 1 1 calc R . .
H36C H 0.0013 0.1153 -0.0699 0.042 Uiso 1 1 calc R . .
O1 O 0.10971(8) 0.33642(6) 0.13104(6) 0.0249(2) Uani 1 1 d . . .
H1A H 0.1371 0.3811 0.1382 0.037 Uiso 0.91 1 d P B 1
H1B H 0.0552 0.3667 0.1115 0.037 Uiso 0.09 1 d P B 2
S1A S 0.18475(4) 0.55428(2) 0.08248(3) 0.03027(14) Uani 0.9148(10) 1 d PD B 1
O2A O 0.12353(11) 0.49140(7) 0.11349(8) 0.0364(3) Uani 0.9148(10) 1 d PD B 1
C37A C 0.08264(16) 0.61734(11) 0.01997(13) 0.0395(5) Uani 0.9148(10) 1 d PD B 1
H37A H 0.0298 0.5855 -0.0210 0.059 Uiso 0.9148(10) 1 calc PR B 1
H37B H 0.1171 0.6558 -0.0079 0.059 Uiso 0.9148(10) 1 calc PR B 1
H37C H 0.0448 0.6454 0.0544 0.059 Uiso 0.9148(10) 1 calc PR B 1
C38A C 0.2272(2) 0.50960(15) 0.00125(15) 0.0530(6) Uani 0.9148(10) 1 d PD B 1
H38A H 0.2811 0.4682 0.0238 0.079 Uiso 0.9148(10) 1 calc PR B 1
H38B H 0.2600 0.5499 -0.0259 0.079 Uiso 0.9148(10) 1 calc PR B 1
H38C H 0.1637 0.4863 -0.0387 0.079 Uiso 0.9148(10) 1 calc PR B 1
S1B S 0.1613(5) 0.5769(4) -0.0019(4) 0.045 Uiso 0.0852(10) 1 d PD B 2
O2B O 0.0587(11) 0.5700(9) -0.0705(8) 0.045 Uiso 0.0852(10) 1 d PD B 2
C37B C 0.1146(18) 0.6047(13) 0.0831(11) 0.045 Uiso 0.0852(10) 1 d PD B 2
H37D H 0.0561 0.6440 0.0654 0.068 Uiso 0.0852(10) 1 calc PR B 2
H37E H 0.1754 0.6276 0.1260 0.068 Uiso 0.0852(10) 1 calc PR B 2
H37F H 0.0867 0.5580 0.1047 0.068 Uiso 0.0852(10) 1 calc PR B 2
C38B C 0.205(2) 0.4803(10) 0.0276(15) 0.045 Uiso 0.0852(10) 1 d PD B 2
H38D H 0.2094 0.4502 -0.0206 0.068 Uiso 0.0852(10) 1 calc PR B 2
H38E H 0.1529 0.4547 0.0521 0.068 Uiso 0.0852(10) 1 calc PR B 2
H38F H 0.2773 0.4819 0.0679 0.068 Uiso 0.0852(10) 1 calc PR B 2

loop_
_atom_site_aniso_label
_atom_site_aniso_U_11
_atom_site_aniso_U_22
_atom_site_aniso_U_33
_atom_site_aniso_U_23
_atom_site_aniso_U_13
_atom_site_aniso_U_12
C1 0.0192(7) 0.0180(6) 0.0154(6) 0.0000(5) 0.0053(5) 0.0030(5)
C2 0.0166(6) 0.0187(7) 0.0172(6) -0.0032(5) 0.0065(5) 0.0011(5)
C3 0.0163(6) 0.0255(7) 0.0156(6) -0.0013(5) 0.0028(5) 0.0016(5)
C4 0.0215(7) 0.0250(7) 0.0169(7) 0.0035(5) 0.0058(6) 0.0032(6)
C5 0.0199(7) 0.0211(7) 0.0199(7) 0.0000(5) 0.0087(6) -0.0009(5)
C6 0.0172(7) 0.0197(7) 0.0169(7) -0.0029(5) 0.0065(5) 0.0012(5)
C7 0.0181(7) 0.0188(7) 0.0174(7) 0.0024(5) 0.0045(5) -0.0014(5)
C8 0.0198(7) 0.0244(7) 0.0198(7) 0.0006(6) 0.0059(6) -0.0014(6)
C9 0.0174(7) 0.0296(8) 0.0239(7) -0.0005(6) 0.0068(6) 0.0012(6)
C10 0.0203(7) 0.0252(7) 0.0199(7) 0.0012(6) 0.0036(6) -0.0024(6)
C11 0.0228(7) 0.0231(7) 0.0173(7) -0.0009(5) 0.0044(6) -0.0020(6)
C12 0.0200(7) 0.0190(7) 0.0189(7) 0.0021(5) 0.0057(5) -0.0006(5)
C13 0.0144(6) 0.0213(7) 0.0156(6) 0.0010(5) 0.0008(5) 0.0009(5)
C14 0.0178(7) 0.0227(7) 0.0185(7) -0.0008(5) 0.0033(5) 0.0008(5)
C15 0.0214(7) 0.0193(7) 0.0215(7) -0.0026(5) 0.0033(6) -0.0006(5)
C16 0.0172(7) 0.0223(7) 0.0196(7) 0.0028(5) 0.0018(5) -0.0005(5)
C17 0.0193(7) 0.0246(7) 0.0195(7) 0.0003(6) 0.0067(5) -0.0002(6)
C18 0.0169(6) 0.0215(7) 0.0169(7) 0.0003(5) 0.0027(5) 0.0010(5)
C19 0.0232(7) 0.0208(7) 0.0229(7) -0.0021(6) 0.0103(6) -0.0019(6)
C20 0.0388(9) 0.0311(8) 0.0243(8) -0.0077(6) 0.0087(7) -0.0027(7)
C21 0.0290(8) 0.0250(8) 0.0393(9) -0.0007(7) 0.0141(7) 0.0028(6)
C22 0.0246(7) 0.0209(7) 0.0272(8) 0.0006(6) 0.0083(6) -0.0026(6)
C23 0.0351(9) 0.0309(8) 0.0317(9) 0.0014(7) 0.0136(7) -0.0096(7)
C24 0.0256(8) 0.0270(8) 0.0333(9) -0.0008(6) 0.0076(7) -0.0067(6)
C25 0.0286(8) 0.0249(8) 0.0279(8) -0.0069(6) 0.0140(7) -0.0048(6)
C26 0.0514(11) 0.0397(10) 0.0557(12) -0.0020(9) 0.0334(10) 0.0114(9)
C27 0.0461(10) 0.0613(12) 0.0275(9) -0.0104(8) 0.0174(8) -0.0119(9)
C31 0.0203(7) 0.0351(8) 0.0235(7) 0.0000(6) 0.0034(6) -0.0036(6)
C32 0.0274(8) 0.0357(9) 0.0305(8) -0.0014(7) -0.0008(7) -0.0069(7)
C33 0.0238(8) 0.0364(9) 0.0350(9) 0.0018(7) -0.0028(7) 0.0009(7)
C34 0.0194(7) 0.0267(7) 0.0213(7) -0.0046(6) 0.0049(6) 0.0000(6)
C35 0.0321(8) 0.0308(8) 0.0263(8) -0.0023(6) 0.0045(7) 0.0086(7)
C36 0.0268(8) 0.0335(8) 0.0255(8) -0.0035(6) 0.0112(6) 0.0012(6)
O1 0.0251(5) 0.0240(5) 0.0219(5) 0.0065(4) 0.0007(4) -0.0016(4)
S1A 0.0301(2) 0.0231(2) 0.0299(2) 0.00540(16) -0.00398(18) -0.00315(17)
O2A 0.0416(7) 0.0251(6) 0.0367(7) 0.0091(5) 0.0017(6) -0.0041(5)
C37A 0.0358(10) 0.0286(9) 0.0439(11) 0.0130(8) -0.0050(9) -0.0015(8)
C38A 0.0531(14) 0.0562(14) 0.0514(14) 0.0029(11) 0.0177(11) 0.0032(11)

loop_
_atom_type_symbol
_atom_type_description
_atom_type_scat_dispersion_real
_atom_type_scat_dispersion_imag
_atom_type_scat_source
C C 0.0033 0.0016 'International Tables Vol C Tables 4.2.6.8 and 6.1.1.4'
H H 0.0000 0.0000 'International Tables Vol C Tables 4.2.6.8 and 6.1.1.4'
O O 0.0106 0.0060 'International Tables Vol C Tables 4.2.6.8 and 6.1.1.4'
S S 0.1246 0.1234 'International Tables Vol C Tables 4.2.6.8 and 6.1.1.4'

loop_
_geom_angle_atom_site_label_1
_geom_angle_atom_site_label_2
_geom_angle_atom_site_label_3
_geom_angle
_geom_angle_site_symmetry_1
_geom_angle_site_symmetry_3
_geom_angle_publ_flag
O1 C1 C6 116.62(12) . . ?
O1 C1 C2 122.10(12) . . ?
C6 C1 C2 121.24(12) . . ?
C3 C2 C1 118.29(12) . . ?
C3 C2 C13 122.45(12) . . ?
C1 C2 C13 119.26(12) . . ?
C4 C3 C2 121.20(12) . . ?
C4 C3 H3 119.4 . . ?
C2 C3 H3 119.4 . . ?
C5 C4 C3 119.61(13) . . ?
C5 C4 H4 120.2 . . ?
C3 C4 H4 120.2 . . ?
C4 C5 C6 120.90(13) . . ?
C4 C5 H5 119.6 . . ?
C6 C5 H5 119.6 . . ?
C5 C6 C1 118.71(12) . . ?
C5 C6 C7 121.37(12) . . ?
C1 C6 C7 119.90(12) . . ?
C8 C7 C12 119.93(12) . . ?
C8 C7 C6 119.43(12) . . ?
C12 C7 C6 120.64(12) . . ?
C9 C8 C7 118.84(13) . . ?
C9 C8 C28A 119.70(14) . . ?
C7 C8 C28A 121.38(14) . . ?
C9 C8 C28B 119.2(5) . . ?
C7 C8 C28B 120.9(5) . . ?
C10 C9 C8 122.48(13) . . ?
C10 C9 H9 118.8 . . ?
C8 C9 H9 118.8 . . ?
C9 C10 C11 117.76(13) . . ?
C9 C10 C31 118.69(13) . . ?
C11 C10 C31 123.54(13) . . ?
C10 C11 C12 121.90(13) . . ?
C10 C11 H11 119.0 . . ?
C12 C11 H11 119.0 . . ?
C11 C12 C7 119.03(13) . . ?
C11 C12 C34 121.13(12) . . ?
C7 C12 C34 119.80(12) . . ?
C18 C13 C14 119.86(13) . . ?
C18 C13 C2 119.45(12) . . ?
C14 C13 C2 120.63(12) . . ?
C15 C14 C13 118.77(13) . . ?
C15 C14 C25 119.84(12) . . ?
C13 C14 C25 121.38(12) . . ?
C16 C15 C14 122.49(13) . . ?
C16 C15 H15 118.8 . . ?
C14 C15 H15 118.8 . . ?
C17 C16 C15 117.73(13) . . ?
C17 C16 C22 122.85(13) . . ?
C15 C16 C22 119.40(13) . . ?
C16 C17 C18 122.09(13) . . ?
C16 C17 H17 119.0 . . ?
C18 C17 H17 119.0 . . ?
C17 C18 C13 119.06(13) . . ?
C17 C18 C19 118.97(12) . . ?
C13 C18 C19 121.97(12) . . ?
C18 C19 C21 111.25(12) . . ?
C18 C19 C20 111.47(12) . . ?
C21 C19 C20 110.62(12) . . ?
C18 C19 H19 107.8 . . ?
C21 C19 H19 107.8 . . ?
C20 C19 H19 107.8 . . ?
C19 C20 H20A 109.5 . . ?
C19 C20 H20B 109.5 . . ?
H20A C20 H20B 109.5 . . ?
C19 C20 H20C 109.5 . . ?
H20A C20 H20C 109.5 . . ?
H20B C20 H20C 109.5 . . ?
C19 C21 H21A 109.5 . . ?
C19 C21 H21B 109.5 . . ?
H21A C21 H21B 109.5 . . ?
C19 C21 H21C 109.5 . . ?
H21A C21 H21C 109.5 . . ?
H21B C21 H21C 109.5 . . ?
C16 C22 C23 113.73(12) . . ?
C16 C22 C24 110.38(12) . . ?
C23 C22 C24 110.26(13) . . ?
C16 C22 H22 107.4 . . ?
C23 C22 H22 107.4 . . ?
C24 C22 H22 107.4 . . ?
C22 C23 H23A 109.5 . . ?
C22 C23 H23B 109.5 . . ?
H23A C23 H23B 109.5 . . ?
C22 C23 H23C 109.5 . . ?
H23A C23 H23C 109.5 . . ?
H23B C23 H23C 109.5 . . ?
C22 C24 H24A 109.5 . . ?
C22 C24 H24B 109.5 . . ?
H24A C24 H24B 109.5 . . ?
C22 C24 H24C 109.5 . . ?
H24A C24 H24C 109.5 . . ?
H24B C24 H24C 109.5 . . ?
C14 C25 C26 112.57(13) . . ?
C14 C25 C27 110.32(13) . . ?
C26 C25 C27 111.19(15) . . ?
C14 C25 H25 107.5 . . ?
C26 C25 H25 107.5 . . ?
C27 C25 H25 107.5 . . ?
C25 C26 H26A 109.5 . . ?
C25 C26 H26B 109.5 . . ?
H26A C26 H26B 109.5 . . ?
C25 C26 H26C 109.5 . . ?
H26A C26 H26C 109.5 . . ?
H26B C26 H26C 109.5 . . ?
C25 C27 H27A 109.5 . . ?
C25 C27 H27B 109.5 . . ?
H27A C27 H27B 109.5 . . ?
C25 C27 H27C 109.5 . . ?
H27A C27 H27C 109.5 . . ?
H27B C27 H27C 109.5 . . ?
C30A C28A C8 110.67(14) . . ?
C30A C28A C29A 110.94(16) . . ?
C8 C28A C29A 111.86(15) . . ?
C30A C28A H28A 107.7 . . ?
C8 C28A H28A 107.7 . . ?
C29A C28A H28A 107.7 . . ?
C29B C28B C30B 116.3(9) . . ?
C29B C28B C8 119.3(8) . . ?
C30B C28B C8 107.6(7) . . ?
C29B C28B H28B 103.8 . . ?
C30B C28B H28B 103.8 . . ?
C8 C28B H28B 103.8 . . ?
C28B C29B H29D 109.5 . . ?
C28B C29B H29E 109.5 . . ?
H29D C29B H29E 109.5 . . ?
C28B C29B H29F 109.5 . . ?
H29D C29B H29F 109.5 . . ?
H29E C29B H29F 109.5 . . ?
C28B C30B H30D 109.5 . . ?
C28B C30B H30E 109.5 . . ?
H30D C30B H30E 109.5 . . ?
C28B C30B H30F 109.5 . . ?
H30D C30B H30F 109.5 . . ?
H30E C30B H30F 109.5 . . ?
C32 C31 C10 114.99(13) . . ?
C32 C31 C33 110.64(13) . . ?
C10 C31 C33 110.06(12) . . ?
C32 C31 H31 106.9 . . ?
C10 C31 H31 106.9 . . ?
C33 C31 H31 106.9 . . ?
C31 C32 H32A 109.5 . . ?
C31 C32 H32B 109.5 . . ?
H32A C32 H32B 109.5 . . ?
C31 C32 H32C 109.5 . . ?
H32A C32 H32C 109.5 . . ?
H32B C32 H32C 109.5 . . ?
C31 C33 H33A 109.5 . . ?
C31 C33 H33B 109.5 . . ?
H33A C33 H33B 109.5 . . ?
C31 C33 H33C 109.5 . . ?
H33A C33 H33C 109.5 . . ?
H33B C33 H33C 109.5 . . ?
C12 C34 C35 110.15(12) . . ?
C12 C34 C36 113.56(12) . . ?
C35 C34 C36 111.22(12) . . ?
C12 C34 H34 107.2 . . ?
C35 C34 H34 107.2 . . ?
C36 C34 H34 107.2 . . ?
C34 C35 H35A 109.5 . . ?
C34 C35 H35B 109.5 . . ?
H35A C35 H35B 109.5 . . ?
C34 C35 H35C 109.5 . . ?
H35A C35 H35C 109.5 . . ?
H35B C35 H35C 109.5 . . ?
C34 C36 H36A 109.5 . . ?
C34 C36 H36B 109.5 . . ?
H36A C36 H36B 109.5 . . ?
C34 C36 H36C 109.5 . . ?
H36A C36 H36C 109.5 . . ?
H36B C36 H36C 109.5 . . ?
C1 O1 H1A 112.6 . . ?
C1 O1 H1B 133.8 . . ?
H1A O1 H1B 76.9 . . ?
O2A S1A C37A 105.55(8) . . ?
O2A S1A C38A 105.92(10) . . ?
C37A S1A C38A 97.02(11) . . ?
O2B S1B C38B 106.8(10) . . ?
O2B S1B C37B 103.6(10) . . ?
C38B S1B C37B 99.6(11) . . ?
S1B C37B H37D 109.5 . . ?
S1B C37B H37E 109.5 . . ?
H37D C37B H37E 109.5 . . ?
S1B C37B H37F 109.5 . . ?
H37D C37B H37F 109.5 . . ?
H37E C37B H37F 109.5 . . ?
S1B C38B H38D 109.5 . . ?
S1B C38B H38E 109.5 . . ?
H38D C38B H38E 109.5 . . ?
S1B C38B H38F 109.5 . . ?
H38D C38B H38F 109.5 . . ?
H38E C38B H38F 109.5 . . ?

loop_
_geom_bond_atom_site_label_1
_geom_bond_atom_site_label_2
_geom_bond_distance
_geom_bond_site_symmetry_2
_geom_bond_publ_flag
C1 O1 1.3603(16) . ?
C1 C6 1.3985(19) . ?
C1 C2 1.4004(19) . ?
C2 C3 1.3946(19) . ?
C2 C13 1.4988(19) . ?
C3 C4 1.388(2) . ?
C3 H3 0.9500 . ?
C4 C5 1.386(2) . ?
C4 H4 0.9500 . ?
C5 C6 1.3941(19) . ?
C5 H5 0.9500 . ?
C6 C7 1.4970(18) . ?
C7 C8 1.404(2) . ?
C7 C12 1.4045(19) . ?
C8 C9 1.390(2) . ?
C8 C28A 1.522(2) . ?
C8 C28B 1.549(8) . ?
C9 C10 1.388(2) . ?
C9 H9 0.9500 . ?
C10 C11 1.391(2) . ?
C10 C31 1.527(2) . ?
C11 C12 1.397(2) . ?
C11 H11 0.9500 . ?
C12 C34 1.5240(19) . ?
C13 C18 1.4077(19) . ?
C13 C14 1.4079(19) . ?
C14 C15 1.393(2) . ?
C14 C25 1.5204(19) . ?
C15 C16 1.391(2) . ?
C15 H15 0.9500 . ?
C16 C17 1.390(2) . ?
C16 C22 1.5235(19) . ?
C17 C18 1.396(2) . ?
C17 H17 0.9500 . ?
C18 C19 1.5239(19) . ?
C19 C21 1.528(2) . ?
C19 C20 1.530(2) . ?
C19 H19 1.0000 . ?
C20 H20A 0.9800 . ?
C20 H20B 0.9800 . ?
C20 H20C 0.9800 . ?
C21 H21A 0.9800 . ?
C21 H21B 0.9800 . ?
C21 H21C 0.9800 . ?
C22 C23 1.528(2) . ?
C22 C24 1.531(2) . ?
C22 H22 1.0000 . ?
C23 H23A 0.9800 . ?
C23 H23B 0.9800 . ?
C23 H23C 0.9800 . ?
C24 H24A 0.9800 . ?
C24 H24B 0.9800 . ?
C24 H24C 0.9800 . ?
C25 C26 1.524(2) . ?
C25 C27 1.528(2) . ?
C25 H25 1.0000 . ?
C26 H26A 0.9800 . ?
C26 H26B 0.9800 . ?
C26 H26C 0.9800 . ?
C27 H27A 0.9800 . ?
C27 H27B 0.9800 . ?
C27 H27C 0.9800 . ?
C28A C30A 1.521(2) . ?
C28A C29A 1.531(3) . ?
C28A H28A 1.0000 . ?
C29A H29A 0.9800 . ?
C29A H29B 0.9800 . ?
C29A H29C 0.9800 . ?
C30A H30A 0.9800 . ?
C30A H30B 0.9800 . ?
C30A H30C 0.9800 . ?
C28B C29B 1.500(8) . ?
C28B C30B 1.524(8) . ?
C28B H28B 1.0000 . ?
C29B H29D 0.9800 . ?
C29B H29E 0.9800 . ?
C29B H29F 0.9800 . ?
C30B H30D 0.9800 . ?
C30B H30E 0.9800 . ?
C30B H30F 0.9800 . ?
C31 C32 1.514(2) . ?
C31 C33 1.529(2) . ?
C31 H31 1.0000 . ?
C32 H32A 0.9800 . ?
C32 H32B 0.9800 . ?
C32 H32C 0.9800 . ?
C33 H33A 0.9800 . ?
C33 H33B 0.9800 . ?
C33 H33C 0.9800 . ?
C34 C35 1.531(2) . ?
C34 C36 1.533(2) . ?
C34 H34 1.0000 . ?
C35 H35A 0.9800 . ?
C35 H35B 0.9800 . ?
C35 H35C 0.9800 . ?
C36 H36A 0.9800 . ?
C36 H36B 0.9800 . ?
C36 H36C 0.9800 . ?
O1 H1A 0.8254 . ?
O1 H1B 0.8505 . ?
S1A O2A 1.5000(13) . ?
S1A C37A 1.7814(18) . ?
S1A C38A 1.787(2) . ?
C37A H37A 0.9800 . ?
C37A H37B 0.9800 . ?
C37A H37C 0.9800 . ?
C38A H38A 0.9800 . ?
C38A H38B 0.9800 . ?
C38A H38C 0.9800 . ?
S1B O2B 1.490(13) . ?
S1B C38B 1.752(15) . ?
S1B C37B 1.773(15) . ?
C37B H37D 0.9800 . ?
C37B H37E 0.9800 . ?
C37B H37F 0.9800 . ?
C38B H38D 0.9800 . ?
C38B H38E 0.9800 . ?
C38B H38F 0.9800 . ?

loop_
_geom_hbond_atom_site_label_D
_geom_hbond_atom_site_label_H
_geom_hbond_atom_site_label_A
_geom_hbond_distance_DH
_geom_hbond_distance_HA
_geom_hbond_distance_DA
_geom_hbond_angle_DHA
_geom_hbond_site_symmetry_A
O1 H1A O2A 0.83 1.91 2.6471(15) 148.4 .
O1 H1B O2B 0.85 1.78 2.629(14) 179.9 3_565
